data_4512485
loop_
_publ_author_name
'Kim, Young-Il'
'Paik, Younkee'
'Avdeev, Maxim'

_publ_section_title
;
 Intercalation Route to Complex Perovskites AM0.2Ta0.8O2.8N0.2(A = Sr, Ba;
 M = Li, Na): Neutron Diffraction and Nuclear Magnetic Resonance Study
;
_journal_issue 1
_journal_name_full 'Crystal Growth &amp; Design'
_journal_page_first 53
_journal_paper_doi 10.1021/cg500739s
_journal_volume 15
_journal_year 2015
_chemical_formula_sum 'Ba Li0.2 N0.19 O2.81 Ta0.8'
_chemical_formula_weight 330.86
_chemical_name_systematic ' ?'
_space_group_IT_number 221
_symmetry_cell_setting cubic
_symmetry_space_group_name_Hall '-P 4 2 3'
_symmetry_space_group_name_H-M 'P m -3 m'
_audit_creation_date 2014-05-09T09:58
_audit_creation_method 'from EXP file using GSAS2CIF'
_audit_update_record ' 2014-05-09T09:58  Initial CIF as created by GSAS2CIF'
_cell_angle_alpha 90.0
_cell_angle_beta 90.0
_cell_angle_gamma 90.0
_cell_formula_units_Z 1
_cell_length_a 4.10778(5)
_cell_length_b 4.10778
_cell_length_c 4.10778
_cell_volume 69.3141(8)
_computing_structure_refinement GSAS
_pd_block_id 2014-05-09T09:58|BLTON_phase1|||
_pd_phase_name 'simple cubic'
_refine_ls_goodness_of_fit_all 1.52
_refine_ls_matrix_type full
_refine_ls_number_parameters 31
_refine_ls_number_restraints 0
_refine_ls_shift/su_max 0.01
_refine_ls_shift/su_mean 0.00
_cod_data_source_file cg500739s_si_004.cif
_cod_data_source_block BLTON_phase_1
_cod_depositor_comments 'Adding full bibliography for 4512482--4512485.cif.'
_cod_original_cell_volume 69.3140(20)
_cod_original_formula_sum 'Ba Li0.20 N0.19 O2.81 Ta0.80'
_cod_database_code 4512485

loop_
_symmetry_equiv_pos_site_id
_symmetry_equiv_pos_as_xyz
1 +x,+y,+z
2 +z,+x,+y
3 +y,+z,+x
4 +x,+y,-z
5 -z,+x,+y
6 +y,-z,+x
7 -z,+x,-y
8 -y,-z,+x
9 +y,-z,-x
10 -x,+y,-z
11 -z,-x,+y
12 +x,-y,-z
13 +y,+x,+z
14 +z,+y,+x
15 +x,+z,+y
16 +y,+x,-z
17 -z,+y,+x
18 +x,-z,+y
19 -z,+y,-x
20 -x,-z,+y
21 +x,-z,-y
22 -y,+x,-z
23 -z,-y,+x
24 +y,-x,-z
-1 -x,-y,-z
-2 -z,-x,-y
-3 -y,-z,-x
-4 -x,-y,+z
-5 +z,-x,-y
-6 -y,+z,-x
-7 +z,-x,+y
-8 +y,+z,-x
-9 -y,+z,+x
-10 +x,-y,+z
-11 +z,+x,-y
-12 -x,+y,+z
-13 -y,-x,-z
-14 -z,-y,-x
-15 -x,-z,-y
-16 -y,-x,+z
-17 +z,-y,-x
-18 -x,+z,-y
-19 +z,-y,+x
-20 +x,+z,-y
-21 -x,+z,+y
-22 +y,-x,+z
-23 +z,+y,-x
-24 -y,+x,+z

loop_
_atom_site_type_symbol
_atom_site_label
_atom_site_fract_x
_atom_site_fract_y
_atom_site_fract_z
_atom_site_occupancy
_atom_site_thermal_displace_type
_atom_site_U_iso_or_equiv
_atom_site_symmetry_multiplicity
Ba Ba 0.0 0.0 0.0 1.0 Uiso 0.0074(4) 1
Li Li 0.5 0.5 0.5 0.201(4) Uiso 0.0025(4) 1
Ta Ta 0.5 0.5 0.5 0.799(4) Uiso 0.0025(4) 1
O O 0.5 0.0 0.5 0.936(11) Uiso 0.01065(19) 3
N N 0.5 0.0 0.5 0.064(11) Uiso 0.01065(19) 3

loop_
_atom_type_symbol
_atom_type_number_in_cell
Ba 1.0
Li 0.201
Ta 0.799
O 2.808
N 0.192
